data_4034766
loop_
_publ_author_name
'Gao, Zhong-Hua'
'Chen, Kun-Quan'
'Zhang, Yan'
'Kong, Ling-Mei'
'Li, Yan'
'Ye, Song'

_publ_section_title
;
 Enantioselective N-Heterocyclic Carbene-Catalyzed Synthesis of
 Spirocyclic Oxindole-benzofuroazepinones.
;
_journal_issue 24
_journal_name_full 'The Journal of organic chemistry'
_journal_page_first 15225
_journal_page_last 15235
_journal_paper_doi 10.1021/acs.joc.8b02497
_journal_volume 83
_journal_year 2018
_chemical_absolute_configuration ad
_chemical_formula_moiety 'C39 H29 Br N2 O5 S'
_chemical_formula_sum 'C39 H29 Br N2 O5 S'
_chemical_formula_weight 717.61
_space_group_crystal_system orthorhombic
_space_group_IT_number 19
_space_group_name_Hall 'P 2ac 2ab'
_space_group_name_H-M_alt 'P 21 21 21'
_atom_sites_solution_hydrogens geom
_atom_sites_solution_primary dual
_audit_creation_date 2017-11-06
_audit_creation_method
;
Olex2 1.2
(compiled 2017.08.10 svn.r3458 for OlexSys, GUI svn.r5381)
;
_cell_angle_alpha 90
_cell_angle_beta 90
_cell_angle_gamma 90
_cell_formula_units_Z 8
_cell_length_a 12.4667(3)
_cell_length_b 15.7431(3)
_cell_length_c 33.5575(7)
_cell_measurement_reflns_used 21048
_cell_measurement_temperature 173(2)
_cell_measurement_theta_max 27.9898
_cell_measurement_theta_min 2.2290
_cell_volume 6586.1(2)
_computing_cell_refinement 'CrystalClear (Rigaku Inc., 2007)'
_computing_data_collection 'CrystalClear (Rigaku Inc., 2007)'
_computing_data_reduction 'CrystalClear (Rigaku Inc., 2007)'
_computing_molecular_graphics 'Olex2 (Dolomanov et al., 2009)''
_computing_publication_material 'CIFTAB (Sheldrick, 2013)'
_computing_structure_refinement 'ShelXL (Sheldrick, 2015)'
_computing_structure_solution 'ShelXT (Sheldrick, 2015)'
_diffrn_ambient_temperature 173.15
_diffrn_measured_fraction_theta_full 0.999
_diffrn_measured_fraction_theta_max 0.945
_diffrn_measurement_device_type 'Saturn724+ CCD'
_diffrn_measurement_method '\w scans at fixed \c = 45\%'
_diffrn_radiation_monochromator 'Graphite Monochromator'
_diffrn_radiation_type MoK\a
_diffrn_radiation_wavelength 0.71073
_diffrn_reflns_av_R_equivalents 0.1192
_diffrn_reflns_av_unetI/netI 0.1368
_diffrn_reflns_Laue_measured_fraction_full 0.999
_diffrn_reflns_Laue_measured_fraction_max 0.945
_diffrn_reflns_limit_h_max 17
_diffrn_reflns_limit_h_min -17
_diffrn_reflns_limit_k_max 22
_diffrn_reflns_limit_k_min -22
_diffrn_reflns_limit_l_max 47
_diffrn_reflns_limit_l_min -46
_diffrn_reflns_number 88605
_diffrn_reflns_point_group_measured_fraction_full 0.999
_diffrn_reflns_point_group_measured_fraction_max 0.909
_diffrn_reflns_theta_full 25.242
_diffrn_reflns_theta_max 30.853
_diffrn_reflns_theta_min 2.233
_diffrn_source 'Sealed Tube'
_exptl_absorpt_coefficient_mu 1.360
_exptl_absorpt_correction_T_max 1.00000
_exptl_absorpt_correction_T_min 0.84392
_exptl_absorpt_correction_type multi-scan
_exptl_absorpt_process_details
;
CrysAlisPro 1.171.39.9d (Rigaku Oxford Diffraction, 2015)
Empirical absorption correction using spherical harmonics,
 implemented in SCALE3 ABSPACK scaling algorithm.
;
_exptl_crystal_colour colorless
_exptl_crystal_density_diffrn 1.447
_exptl_crystal_description block
_exptl_crystal_F_000 2944
_exptl_crystal_size_max 0.216
_exptl_crystal_size_mid 0.207
_exptl_crystal_size_min 0.156
_refine_diff_density_max 0.734
_refine_diff_density_min -0.400
_refine_diff_density_rms 0.082
_refine_ls_abs_structure_details
;
 Flack x determined using 2990 quotients [(I+)-(I-)]/[(I+)+(I-)]
 (Parsons, Flack and Wagner, Acta Cryst. B69 (2013) 249-259).
;
_refine_ls_abs_structure_Flack -0.012(5)
_refine_ls_extinction_method none
_refine_ls_goodness_of_fit_ref 1.035
_refine_ls_hydrogen_treatment constr
_refine_ls_matrix_type full
_refine_ls_number_parameters 867
_refine_ls_number_reflns 18847
_refine_ls_number_restraints 0
_refine_ls_restrained_S_all 1.035
_refine_ls_R_factor_all 0.1517
_refine_ls_R_factor_gt 0.0723
_refine_ls_shift/su_max 0.001
_refine_ls_shift/su_mean 0.000
_refine_ls_structure_factor_coef Fsqd
_refine_ls_weighting_details 'w=1/[\s^2^(Fo^2^)+(0.0316P)^2^+0.6417P] where P=(Fo^2^+2Fc^2^)/3'
_refine_ls_weighting_scheme calc
_refine_ls_wR_factor_gt 0.1012
_refine_ls_wR_factor_ref 0.1243
_reflns_Friedel_coverage 0.768
_reflns_Friedel_fraction_full 1.000
_reflns_Friedel_fraction_max 0.866
_reflns_number_gt 10754
_reflns_number_total 18847
_reflns_threshold_expression 'I > 2\s(I)'
_cod_data_source_file jo8b02497_si_002.cif
_cod_data_source_block sa5242
_cod_database_code 4034766
_shelx_shelxl_version_number 2016/6
_shelx_space_group_comment
;
The symmetry employed for this shelxl refinement is uniquely defined
by the following loop, which should always be used as a source of
symmetry information in preference to the above space-group names.
They are only intended as comments.
;
_shelx_estimated_absorpt_t_max 0.816
_shelx_estimated_absorpt_t_min 0.758
_olex2_refinement_description
;
1. Fixed Uiso
 At 1.2 times of:
  All C(H) groups, All C(H,H) groups
 At 1.5 times of:
  All C(H,H,H) groups
2.a Ternary CH refined with riding coordinates:
 C2(H2), C2A(H2A)
2.b Secondary CH2 refined with riding coordinates:
 C6(H6A,H6B), C14(H14A,H14B), C6A(H6AA,H6AB), C14A(H14C,H14D)
2.c Aromatic/amide H refined with riding coordinates:
 C8(H8), C9(H9), C10(H10), C11(H11), C16(H16), C17(H17), C18(H18), C19(H19),
 C20(H20), C22(H22), C23(H23), C25(H25), C26(H26), C28(H28), C29(H29), C30(H30),
  C31(H31), C34(H34), C35(H35), C37(H37), C38(H38), C8A(H8A), C9A(H9A),
 C10A(H10A), C11A(H11A), C16A(H16A), C17A(H17A), C18A(H18A), C19A(H19A),
 C20A(H20A), C22A(H22A), C23A(H23A), C25A(H25A), C26A(H26A), C28A(H28A),
 C29A(H29A), C30A(H30A), C31A(H31A), C34A(H34A), C35A(H35A), C37A(H37A),
 C38A(H38A)
2.d Idealised Me refined as rotating group:
 C39(H39A,H39B,H39C), C39A(H39D,H39E,H39F)
;
_olex2_submission_special_instructions 'No special instructions were received'

loop_
_space_group_symop_operation_xyz
'x, y, z'
'-x+1/2, -y, z+1/2'
'-x, y+1/2, -z+1/2'
'x+1/2, -y+1/2, -z'

loop_
_atom_site_label
_atom_site_type_symbol
_atom_site_fract_x
_atom_site_fract_y
_atom_site_fract_z
_atom_site_U_iso_or_equiv
_atom_site_adp_type
_atom_site_occupancy
_atom_site_site_symmetry_order
_atom_site_calc_flag
_atom_site_refinement_flags_posn
Br1 Br 1.09971(5) 0.85692(5) 0.67375(2) 0.0499(2) Uani 1 1 d .
C1 C 0.6607(4) 0.5736(3) 0.65337(17) 0.0254(13) Uani 1 1 d .
C2 C 0.6733(4) 0.6686(3) 0.63988(16) 0.0221(12) Uani 1 1 d .
H2 H 0.620284 0.701014 0.656249 0.027 Uiso 1 1 calc R
C3 C 0.6363(5) 0.6785(3) 0.59767(16) 0.0263(13) Uani 1 1 d .
C4 C 0.5347(4) 0.6688(3) 0.58388(17) 0.0249(13) Uani 1 1 d .
C5 C 0.4604(4) 0.6022(4) 0.64399(17) 0.0286(14) Uani 1 1 d .
C6 C 0.5495(4) 0.5382(4) 0.63945(18) 0.0276(14) Uani 1 1 d .
H6A H 0.554569 0.521092 0.611126 0.033 Uiso 1 1 calc R
H6B H 0.531841 0.487006 0.655246 0.033 Uiso 1 1 calc R
C7 C 0.6800(5) 0.5636(4) 0.69714(16) 0.0251(13) Uani 1 1 d .
C8 C 0.6343(5) 0.6021(4) 0.72998(17) 0.0325(15) Uani 1 1 d .
H8 H 0.579542 0.643487 0.726792 0.039 Uiso 1 1 calc R
C9 C 0.6695(5) 0.5793(4) 0.76766(18) 0.0359(16) Uani 1 1 d .
H9 H 0.638953 0.605492 0.790514 0.043 Uiso 1 1 calc R
C10 C 0.7492(5) 0.5186(4) 0.77218(19) 0.0414(17) Uani 1 1 d .
H10 H 0.772023 0.503964 0.798292 0.050 Uiso 1 1 calc R
C11 C 0.7966(5) 0.4786(4) 0.73986(17) 0.0338(15) Uani 1 1 d .
H11 H 0.850341 0.436428 0.743300 0.041 Uiso 1 1 calc R
C12 C 0.7623(5) 0.5026(4) 0.70268(18) 0.0281(14) Uani 1 1 d .
C13 C 0.7458(4) 0.5138(3) 0.63480(18) 0.0258(13) Uani 1 1 d .
C14 C 0.8762(5) 0.4059(4) 0.65957(18) 0.0339(15) Uani 1 1 d .
H14A H 0.879147 0.391023 0.630930 0.041 Uiso 1 1 calc R
H14B H 0.852532 0.354792 0.674348 0.041 Uiso 1 1 calc R
C15 C 0.9872(5) 0.4303(4) 0.67344(17) 0.0287(13) Uani 1 1 d .
C16 C 1.0469(5) 0.3771(4) 0.69784(17) 0.0376(16) Uani 1 1 d .
H16 H 1.016306 0.325543 0.707223 0.045 Uiso 1 1 calc R
C17 C 1.1509(6) 0.3985(5) 0.70865(19) 0.052(2) Uani 1 1 d .
H17 H 1.192133 0.360735 0.724538 0.062 Uiso 1 1 calc R
C18 C 1.1946(6) 0.4750(5) 0.6963(2) 0.051(2) Uani 1 1 d .
H18 H 1.264950 0.490421 0.704377 0.061 Uiso 1 1 calc R
C19 C 1.1367(5) 0.5283(4) 0.6725(2) 0.0449(17) Uani 1 1 d .
H19 H 1.167037 0.580388 0.663640 0.054 Uiso 1 1 calc R
C20 C 1.0331(5) 0.5060(4) 0.66120(17) 0.0377(16) Uani 1 1 d .
H20 H 0.993026 0.543534 0.644774 0.045 Uiso 1 1 calc R
C21 C 0.7814(4) 0.7087(3) 0.64905(16) 0.0234(13) Uani 1 1 d .
C22 C 0.7879(4) 0.7681(4) 0.67980(16) 0.0296(13) Uani 1 1 d .
H22 H 0.726379 0.779563 0.695595 0.035 Uiso 1 1 calc R
C23 C 0.8838(5) 0.8112(4) 0.68772(16) 0.0330(15) Uani 1 1 d .
H23 H 0.887488 0.852232 0.708417 0.040 Uiso 1 1 calc R
C24 C 0.9719(4) 0.7930(4) 0.66516(17) 0.0303(14) Uani 1 1 d .
C25 C 0.9705(5) 0.7319(4) 0.63535(16) 0.0293(14) Uani 1 1 d .
H25 H 1.033469 0.718903 0.620601 0.035 Uiso 1 1 calc R
C26 C 0.8743(4) 0.6901(3) 0.62768(16) 0.0254(13) Uani 1 1 d .
H26 H 0.871931 0.647980 0.607427 0.030 Uiso 1 1 calc R
C27 C 0.5389(5) 0.6690(3) 0.54075(16) 0.0258(13) Uani 1 1 d .
C28 C 0.4679(5) 0.6584(4) 0.50919(17) 0.0315(15) Uani 1 1 d .
H28 H 0.394079 0.647053 0.513861 0.038 Uiso 1 1 calc R
C29 C 0.5073(5) 0.6648(4) 0.47103(17) 0.0345(15) Uani 1 1 d .
H29 H 0.460010 0.656820 0.449143 0.041 Uiso 1 1 calc R
C30 C 0.6161(5) 0.6828(4) 0.46368(17) 0.0333(15) Uani 1 1 d .
H30 H 0.640032 0.688545 0.436941 0.040 Uiso 1 1 calc R
C31 C 0.6886(5) 0.6922(3) 0.49427(16) 0.0280(14) Uani 1 1 d .
H31 H 0.762164 0.703930 0.489409 0.034 Uiso 1 1 calc R
C32 C 0.6487(5) 0.6837(3) 0.53222(16) 0.0256(13) Uani 1 1 d .
C33 C 0.4230(5) 0.8104(4) 0.64551(17) 0.0287(14) Uani 1 1 d .
C34 C 0.4008(6) 0.8084(4) 0.68574(19) 0.0432(17) Uani 1 1 d .
H34 H 0.348671 0.770642 0.696289 0.052 Uiso 1 1 calc R
C35 C 0.4575(6) 0.8638(5) 0.7105(2) 0.056(2) Uani 1 1 d .
H35 H 0.442914 0.863851 0.738263 0.067 Uiso 1 1 calc R
C36 C 0.5340(6) 0.9183(5) 0.6956(3) 0.058(2) Uani 1 1 d .
C37 C 0.5532(5) 0.9199(4) 0.6554(2) 0.051(2) Uani 1 1 d .
H37 H 0.604887 0.958153 0.644838 0.061 Uiso 1 1 calc R
C38 C 0.4976(5) 0.8663(4) 0.62989(19) 0.0386(15) Uani 1 1 d .
H38 H 0.510705 0.867837 0.602006 0.046 Uiso 1 1 calc R
C39 C 0.5953(7) 0.9776(6) 0.7231(3) 0.097(3) Uani 1 1 d .
H39A H 0.576284 0.965165 0.750875 0.145 Uiso 1 1 calc GR
H39B H 0.576615 1.036603 0.716948 0.145 Uiso 1 1 calc GR
H39C H 0.672555 0.969265 0.719388 0.145 Uiso 1 1 calc GR
N1 N 0.4453(3) 0.6556(3) 0.61001(14) 0.0279(11) Uani 1 1 d .
N2 N 0.7974(4) 0.4733(3) 0.66529(13) 0.0258(11) Uani 1 1 d .
O1 O 0.7080(3) 0.6882(2) 0.56701(11) 0.0272(9) Uani 1 1 d .
O2 O 0.3602(3) 0.7751(3) 0.57379(11) 0.0391(11) Uani 1 1 d .
O3 O 0.2606(3) 0.7093(3) 0.62903(13) 0.0426(11) Uani 1 1 d .
O4 O 0.4057(3) 0.6103(2) 0.67352(12) 0.0367(10) Uani 1 1 d .
O5 O 0.7604(3) 0.5024(2) 0.59926(12) 0.0320(10) Uani 1 1 d .
S1 S 0.35872(11) 0.73942(10) 0.61273(5) 0.0311(4) Uani 1 1 d .
Br1A Br -0.00380(6) 0.23558(4) 0.31993(2) 0.0497(2) Uani 1 1 d .
C1A C 0.3519(4) 0.3510(4) 0.46593(16) 0.0286(13) Uani 1 1 d .
C2A C 0.2408(4) 0.3099(4) 0.47688(17) 0.0295(14) Uani 1 1 d .
H2A H 0.199047 0.356946 0.489508 0.035 Uiso 1 1 calc R
C3A C 0.2524(4) 0.2447(4) 0.50909(17) 0.0294(14) Uani 1 1 d .
C4A C 0.2876(5) 0.2538(4) 0.54694(17) 0.0309(14) Uani 1 1 d .
C5A C 0.3966(5) 0.3844(4) 0.53823(17) 0.0317(14) Uani 1 1 d .
C6A C 0.4359(5) 0.3461(4) 0.49979(17) 0.0327(15) Uani 1 1 d .
H6AA H 0.454931 0.285891 0.504468 0.039 Uiso 1 1 calc R
H6AB H 0.501817 0.376209 0.491282 0.039 Uiso 1 1 calc R
C7A C 0.3339(5) 0.4400(4) 0.44978(18) 0.0309(14) Uani 1 1 d .
C8A C 0.2765(4) 0.5075(4) 0.46485(18) 0.0296(14) Uani 1 1 d .
H8A H 0.247392 0.504854 0.490976 0.036 Uiso 1 1 calc R
C9A C 0.2616(5) 0.5795(4) 0.44152(19) 0.0353(15) Uani 1 1 d .
H9A H 0.220323 0.625752 0.451339 0.042 Uiso 1 1 calc R
C10A C 0.3068(5) 0.5837(4) 0.4041(2) 0.0437(18) Uani 1 1 d .
H10A H 0.297593 0.633899 0.388850 0.052 Uiso 1 1 calc R
C11A C 0.3655(5) 0.5170(4) 0.38798(19) 0.0374(16) Uani 1 1 d .
H11A H 0.395538 0.520484 0.362010 0.045 Uiso 1 1 calc R
C12A C 0.3783(4) 0.4454(4) 0.41138(18) 0.0305(14) Uani 1 1 d .
C13A C 0.4083(5) 0.3073(4) 0.42995(18) 0.0345(15) Uani 1 1 d .
C14A C 0.4954(5) 0.3527(5) 0.36746(17) 0.0451(17) Uani 1 1 d .
H14C H 0.534974 0.298940 0.371687 0.054 Uiso 1 1 calc R
H14D H 0.548936 0.399027 0.366116 0.054 Uiso 1 1 calc R
C15A C 0.4380(5) 0.3476(4) 0.3275(2) 0.0396(16) Uani 1 1 d .
C16A C 0.4964(7) 0.3605(5) 0.2932(2) 0.0553(19) Uani 1 1 d .
H16A H 0.570146 0.375082 0.294940 0.066 Uiso 1 1 calc R
C17A C 0.4486(7) 0.3524(6) 0.2563(2) 0.071(3) Uani 1 1 d .
H17A H 0.489643 0.360938 0.232775 0.085 Uiso 1 1 calc R
C18A C 0.3422(8) 0.3320(5) 0.2535(2) 0.071(3) Uani 1 1 d .
H18A H 0.309381 0.326857 0.228078 0.085 Uiso 1 1 calc R
C19A C 0.2822(7) 0.3188(5) 0.2877(2) 0.057(2) Uani 1 1 d .
H19A H 0.208468 0.304024 0.285858 0.068 Uiso 1 1 calc R
C20A C 0.3306(5) 0.3272(4) 0.3246(2) 0.0458(17) Uani 1 1 d .
H20A H 0.289629 0.318966 0.348167 0.055 Uiso 1 1 calc R
C21A C 0.1773(5) 0.2870(4) 0.43976(17) 0.0273(13) Uani 1 1 d .
C22A C 0.1135(5) 0.3491(4) 0.42250(18) 0.0343(15) Uani 1 1 d .
H22A H 0.105100 0.402084 0.435698 0.041 Uiso 1 1 calc R
C23A C 0.0617(5) 0.3358(4) 0.38648(19) 0.0373(16) Uani 1 1 d .
H23A H 0.021175 0.379967 0.374404 0.045 Uiso 1 1 calc R
C24A C 0.0700(5) 0.2576(4) 0.36856(17) 0.0350(15) Uani 1 1 d .
C25A C 0.1309(5) 0.1946(4) 0.38555(18) 0.0370(16) Uani 1 1 d .
H25A H 0.135257 0.140589 0.373021 0.044 Uiso 1 1 calc R
C26A C 0.1860(5) 0.2088(4) 0.42073(18) 0.0352(15) Uani 1 1 d .
H26A H 0.229560 0.165356 0.431844 0.042 Uiso 1 1 calc R
C27A C 0.2824(5) 0.1719(4) 0.56625(17) 0.0284(14) Uani 1 1 d .
C28A C 0.3029(5) 0.1391(4) 0.60394(17) 0.0321(14) Uani 1 1 d .
H28A H 0.326643 0.174871 0.624947 0.039 Uiso 1 1 calc R
C29A C 0.2878(5) 0.0529(4) 0.6102(2) 0.0429(17) Uani 1 1 d .
H29A H 0.304520 0.028809 0.635367 0.052 Uiso 1 1 calc R
C30A C 0.2478(6) 0.0004(4) 0.5794(2) 0.0499(19) Uani 1 1 d .
H30A H 0.238268 -0.058553 0.584275 0.060 Uiso 1 1 calc R
C31A C 0.2224(6) 0.0328(4) 0.5425(2) 0.0464(18) Uani 1 1 d .
H31A H 0.193115 -0.001594 0.521972 0.056 Uiso 1 1 calc R
C32A C 0.2419(5) 0.1180(4) 0.53726(18) 0.0362(15) Uani 1 1 d .
C33A C 0.1779(5) 0.4481(4) 0.57825(17) 0.0293(14) Uani 1 1 d .
C34A C 0.2006(5) 0.5335(4) 0.57373(18) 0.0356(15) Uani 1 1 d .
H34A H 0.264649 0.557138 0.584315 0.043 Uiso 1 1 calc R
C35A C 0.1282(5) 0.5835(4) 0.55356(19) 0.0394(16) Uani 1 1 d .
H35A H 0.143320 0.642261 0.550425 0.047 Uiso 1 1 calc R
C36A C 0.0345(5) 0.5513(5) 0.5377(2) 0.0450(18) Uani 1 1 d .
C37A C 0.0133(5) 0.4656(4) 0.5431(2) 0.0463(18) Uani 1 1 d .
H37A H -0.051016 0.442029 0.532675 0.056 Uiso 1 1 calc R
C38A C 0.0844(5) 0.4135(4) 0.56364(19) 0.0386(16) Uani 1 1 d .
H38A H 0.068826 0.355006 0.567506 0.046 Uiso 1 1 calc R
C39A C -0.0434(6) 0.6057(5) 0.5147(2) 0.069(2) Uani 1 1 d .
H39D H -0.110483 0.610861 0.529756 0.103 Uiso 1 1 calc GR
H39E H -0.058112 0.579271 0.488816 0.103 Uiso 1 1 calc GR
H39F H -0.012420 0.662168 0.510580 0.103 Uiso 1 1 calc GR
N1A N 0.3307(4) 0.3320(3) 0.56209(14) 0.0291(12) Uani 1 1 d .
N2A N 0.4269(4) 0.3674(3) 0.40179(14) 0.0359(13) Uani 1 1 d .
O1A O 0.2241(3) 0.1615(2) 0.50179(11) 0.0343(10) Uani 1 1 d .
O2A O 0.2085(3) 0.3107(3) 0.61990(11) 0.0379(11) Uani 1 1 d .
O3A O 0.3465(3) 0.4234(3) 0.62425(12) 0.0411(11) Uani 1 1 d .
O4A O 0.4173(4) 0.4566(3) 0.54785(12) 0.0407(11) Uani 1 1 d .
O5A O 0.4343(4) 0.2331(3) 0.42923(13) 0.0476(12) Uani 1 1 d .
S1A S 0.26744(13) 0.37854(10) 0.60208(5) 0.0327(4) Uani 1 1 d .

loop_
_atom_site_aniso_label
_atom_site_aniso_U_11
_atom_site_aniso_U_22
_atom_site_aniso_U_33
_atom_site_aniso_U_23
_atom_site_aniso_U_13
_atom_site_aniso_U_12
Br1 0.0308(3) 0.0528(4) 0.0659(5) -0.0208(4) -0.0032(4) -0.0126(3)
C1 0.022(3) 0.023(3) 0.031(3) 0.003(3) 0.000(3) 0.003(3)
C2 0.020(3) 0.018(3) 0.028(3) 0.000(2) -0.002(2) -0.001(2)
C3 0.029(3) 0.020(3) 0.030(3) 0.001(3) 0.002(3) 0.002(3)
C4 0.025(3) 0.019(3) 0.031(3) -0.003(3) 0.000(3) 0.001(2)
C5 0.023(3) 0.032(4) 0.030(4) -0.004(3) -0.001(3) -0.008(3)
C6 0.027(3) 0.021(3) 0.034(3) 0.005(3) 0.002(3) -0.004(3)
C7 0.028(3) 0.022(3) 0.025(3) -0.001(3) 0.003(3) -0.003(3)
C8 0.029(3) 0.030(3) 0.038(4) 0.004(3) -0.001(3) 0.003(3)
C9 0.045(4) 0.036(4) 0.027(4) 0.004(3) 0.009(3) 0.002(3)
C10 0.050(4) 0.046(4) 0.029(4) 0.011(3) -0.005(3) 0.011(4)
C11 0.034(4) 0.038(4) 0.029(4) 0.009(3) -0.005(3) 0.009(3)
C12 0.024(3) 0.022(3) 0.038(4) 0.005(3) 0.006(3) 0.000(3)
C13 0.025(3) 0.021(3) 0.031(3) 0.002(3) 0.000(3) -0.005(3)
C14 0.036(4) 0.024(3) 0.042(4) -0.005(3) -0.002(3) 0.005(3)
C15 0.028(3) 0.033(3) 0.025(3) -0.001(3) 0.006(3) 0.005(3)
C16 0.031(4) 0.044(4) 0.037(4) 0.003(3) 0.002(3) 0.005(3)
C17 0.041(4) 0.078(6) 0.036(4) 0.007(4) 0.004(3) 0.022(4)
C18 0.033(4) 0.080(6) 0.039(4) 0.003(4) 0.001(3) -0.006(4)
C19 0.043(4) 0.050(4) 0.042(4) 0.001(4) 0.008(4) -0.018(4)
C20 0.036(4) 0.043(4) 0.034(4) 0.003(3) 0.000(3) -0.002(3)
C21 0.025(3) 0.020(3) 0.025(3) 0.007(3) -0.001(3) 0.000(3)
C22 0.027(3) 0.035(3) 0.027(3) 0.003(3) 0.001(3) 0.003(3)
C23 0.039(4) 0.035(4) 0.025(3) -0.011(3) -0.004(3) -0.005(3)
C24 0.024(3) 0.030(3) 0.037(4) 0.004(3) -0.004(3) -0.002(3)
C25 0.028(3) 0.030(3) 0.030(3) -0.003(3) 0.003(3) 0.004(3)
C26 0.027(3) 0.021(3) 0.027(3) -0.001(3) -0.003(3) -0.001(3)
C27 0.032(3) 0.018(3) 0.028(3) 0.004(3) 0.001(3) -0.001(3)
C28 0.027(3) 0.028(3) 0.040(4) 0.002(3) -0.005(3) -0.004(3)
C29 0.036(4) 0.035(4) 0.033(3) -0.001(3) -0.001(3) 0.001(3)
C30 0.041(4) 0.032(4) 0.027(3) -0.002(3) 0.002(3) -0.001(3)
C31 0.027(3) 0.024(3) 0.034(4) 0.000(3) 0.004(3) 0.000(3)
C32 0.031(3) 0.021(3) 0.025(3) 0.001(3) -0.006(3) 0.003(3)
C33 0.026(3) 0.023(3) 0.038(4) -0.007(3) -0.006(3) 0.007(3)
C34 0.041(4) 0.048(4) 0.041(4) -0.009(3) -0.004(3) 0.006(3)
C35 0.063(5) 0.064(5) 0.040(4) -0.021(4) -0.017(4) 0.028(5)
C36 0.043(5) 0.046(5) 0.084(6) -0.029(5) -0.020(4) 0.013(4)
C37 0.036(4) 0.034(4) 0.082(6) -0.014(4) 0.003(4) -0.004(3)
C38 0.039(4) 0.026(3) 0.051(4) -0.004(3) 0.008(3) 0.004(3)
C39 0.054(5) 0.103(8) 0.133(8) -0.069(7) -0.039(6) 0.012(6)
N1 0.020(2) 0.028(3) 0.036(3) -0.004(2) -0.001(2) -0.001(2)
N2 0.026(3) 0.022(3) 0.029(3) 0.002(2) 0.002(2) 0.005(2)
O1 0.023(2) 0.030(2) 0.029(2) 0.0050(18) -0.0033(18) -0.0005(18)
O2 0.040(3) 0.044(3) 0.034(2) -0.002(2) -0.008(2) 0.016(2)
O3 0.023(2) 0.040(3) 0.064(3) -0.011(2) 0.002(2) 0.001(2)
O4 0.029(2) 0.040(2) 0.042(2) 0.005(2) 0.009(2) -0.002(2)
O5 0.035(2) 0.030(2) 0.031(2) -0.0001(19) -0.002(2) -0.001(2)
S1 0.0236(7) 0.0310(8) 0.0386(9) -0.0043(8) -0.0051(7) 0.0043(7)
Br1A 0.0518(4) 0.0517(4) 0.0456(4) -0.0030(4) -0.0098(4) -0.0016(4)
C1A 0.028(3) 0.027(3) 0.031(3) 0.005(3) 0.006(3) 0.005(3)
C2A 0.025(3) 0.025(3) 0.039(4) 0.007(3) 0.006(3) 0.006(3)
C3A 0.026(3) 0.020(3) 0.043(4) 0.003(3) 0.001(3) 0.001(3)
C4A 0.028(3) 0.030(4) 0.034(3) 0.000(3) 0.004(3) 0.000(3)
C5A 0.023(3) 0.031(4) 0.041(4) 0.007(3) -0.005(3) -0.001(3)
C6A 0.025(3) 0.026(3) 0.047(4) 0.014(3) 0.003(3) 0.000(3)
C7A 0.025(3) 0.028(3) 0.039(4) 0.005(3) -0.003(3) -0.001(3)
C8A 0.026(3) 0.025(3) 0.038(4) 0.001(3) -0.004(3) 0.001(3)
C9A 0.040(4) 0.018(3) 0.048(4) 0.000(3) -0.011(3) 0.000(3)
C10A 0.050(4) 0.026(4) 0.054(5) 0.009(3) -0.011(4) -0.009(3)
C11A 0.041(4) 0.035(4) 0.036(4) 0.004(3) 0.000(3) -0.009(3)
C12A 0.023(3) 0.029(3) 0.040(4) 0.002(3) -0.003(3) 0.001(3)
C13A 0.027(3) 0.034(4) 0.042(4) 0.004(3) -0.001(3) 0.007(3)
C14A 0.039(4) 0.054(4) 0.042(4) -0.002(3) 0.009(3) 0.001(4)
C15A 0.048(4) 0.030(3) 0.041(4) 0.002(3) 0.016(3) 0.000(3)
C16A 0.058(5) 0.060(5) 0.048(4) -0.001(4) 0.010(4) -0.004(5)
C17A 0.091(7) 0.078(6) 0.043(5) 0.005(5) 0.016(5) -0.009(6)
C18A 0.091(7) 0.072(6) 0.050(5) 0.008(5) -0.005(5) -0.013(6)
C19A 0.067(5) 0.048(5) 0.055(5) 0.007(4) -0.005(4) -0.009(4)
C20A 0.049(4) 0.041(4) 0.047(4) 0.005(4) 0.005(4) -0.001(3)
C21A 0.027(3) 0.024(3) 0.030(3) 0.001(3) 0.000(3) -0.002(3)
C22A 0.028(3) 0.022(3) 0.053(4) -0.002(3) -0.002(3) 0.002(3)
C23A 0.033(3) 0.023(3) 0.057(4) 0.006(3) -0.004(3) 0.002(3)
C24A 0.029(3) 0.038(4) 0.039(4) 0.006(3) 0.002(3) 0.005(3)
C25A 0.046(4) 0.026(3) 0.039(4) -0.010(3) 0.005(3) -0.001(3)
C26A 0.039(4) 0.030(4) 0.037(4) 0.000(3) 0.002(3) 0.010(3)
C27A 0.030(3) 0.021(3) 0.034(4) 0.003(3) 0.006(3) 0.001(3)
C28A 0.034(3) 0.029(3) 0.033(4) 0.000(3) 0.003(3) -0.002(3)
C29A 0.052(4) 0.038(4) 0.039(4) 0.010(3) 0.000(3) -0.007(4)
C30A 0.068(5) 0.023(3) 0.058(5) 0.005(3) -0.003(4) -0.005(4)
C31A 0.064(5) 0.024(4) 0.051(5) 0.005(3) -0.006(4) -0.008(4)
C32A 0.041(4) 0.026(3) 0.042(4) 0.002(3) 0.004(3) 0.001(3)
C33A 0.028(3) 0.023(3) 0.037(4) -0.003(3) 0.001(3) 0.000(3)
C34A 0.033(4) 0.028(3) 0.046(4) -0.004(3) 0.001(3) -0.002(3)
C35A 0.042(4) 0.026(3) 0.050(4) -0.003(3) 0.003(3) 0.003(3)
C36A 0.038(4) 0.046(4) 0.051(4) -0.005(4) -0.004(3) 0.011(3)
C37A 0.027(4) 0.045(4) 0.067(5) -0.005(4) -0.010(4) -0.002(3)
C38A 0.029(4) 0.028(3) 0.059(4) 0.000(3) 0.002(3) -0.001(3)
C39A 0.065(6) 0.055(5) 0.086(6) -0.007(5) -0.024(5) 0.023(4)
N1A 0.028(3) 0.021(3) 0.038(3) 0.001(2) -0.001(2) 0.000(2)
N2A 0.036(3) 0.036(3) 0.036(3) 0.004(3) 0.007(2) 0.000(3)
O1A 0.043(3) 0.022(2) 0.038(2) 0.0044(19) 0.000(2) -0.005(2)
O2A 0.046(3) 0.027(2) 0.041(3) 0.000(2) 0.006(2) -0.006(2)
O3A 0.041(3) 0.037(3) 0.046(3) -0.005(2) -0.008(2) -0.003(2)
O4A 0.045(3) 0.027(2) 0.050(3) 0.003(2) -0.003(2) -0.011(2)
O5A 0.051(3) 0.032(3) 0.060(3) 0.008(2) 0.016(2) 0.022(2)
S1A 0.0335(8) 0.0259(8) 0.0387(9) -0.0003(7) -0.0012(7) -0.0021(7)

loop_
_atom_type_symbol
_atom_type_description
_atom_type_scat_dispersion_real
_atom_type_scat_dispersion_imag
_atom_type_scat_source
C C 0.0033 0.0016 'International Tables Vol C Tables 4.2.6.8 and 6.1.1.4'
H H 0.0000 0.0000 'International Tables Vol C Tables 4.2.6.8 and 6.1.1.4'
Br Br -0.2901 2.4595 'International Tables Vol C Tables 4.2.6.8 and 6.1.1.4'
N N 0.0061 0.0033 'International Tables Vol C Tables 4.2.6.8 and 6.1.1.4'
O O 0.0106 0.0060 'International Tables Vol C Tables 4.2.6.8 and 6.1.1.4'
S S 0.1246 0.1234 'International Tables Vol C Tables 4.2.6.8 and 6.1.1.4'

loop_
_geom_angle_atom_site_label_1
_geom_angle_atom_site_label_2
_geom_angle_atom_site_label_3
_geom_angle
C6 C1 C2 109.9(4)
C7 C1 C2 111.6(5)
C7 C1 C6 113.4(5)
C7 C1 C13 102.7(5)
C13 C1 C2 113.2(5)
C13 C1 C6 105.7(4)
C1 C2 H2 105.2
C3 C2 C1 110.0(4)
C3 C2 H2 105.2
C3 C2 C21 114.9(5)
C21 C2 C1 115.2(4)
C21 C2 H2 105.2
C4 C3 C2 126.7(5)
C4 C3 O1 111.4(5)
O1 C3 C2 121.3(5)
C3 C4 C27 107.9(5)
C3 C4 N1 122.2(5)
N1 C4 C27 129.8(5)
N1 C5 C6 114.1(5)
O4 C5 C6 124.7(5)
O4 C5 N1 121.2(5)
C1 C6 H6A 109.1
C1 C6 H6B 109.1
C5 C6 C1 112.6(4)
C5 C6 H6A 109.1
C5 C6 H6B 109.1
H6A C6 H6B 107.8
C8 C7 C1 132.1(5)
C8 C7 C12 119.4(5)
C12 C7 C1 108.4(5)
C7 C8 H8 120.5
C7 C8 C9 119.0(6)
C9 C8 H8 120.5
C8 C9 H9 119.8
C8 C9 C10 120.3(6)
C10 C9 H9 119.8
C9 C10 H10 118.9
C9 C10 C11 122.2(6)
C11 C10 H10 118.9
C10 C11 H11 121.5
C12 C11 C10 116.9(6)
C12 C11 H11 121.5
C11 C12 C7 122.1(5)
C11 C12 N2 128.6(5)
N2 C12 C7 109.3(5)
N2 C13 C1 107.7(5)
O5 C13 C1 125.8(5)
O5 C13 N2 126.4(5)
H14A C14 H14B 107.8
C15 C14 H14A 109.0
C15 C14 H14B 109.0
N2 C14 H14A 109.0
N2 C14 H14B 109.0
N2 C14 C15 113.1(5)
C16 C15 C14 121.3(5)
C20 C15 C14 120.4(6)
C20 C15 C16 118.2(6)
C15 C16 H16 119.7
C15 C16 C17 120.6(7)
C17 C16 H16 119.7
C16 C17 H17 120.0
C18 C17 C16 120.0(7)
C18 C17 H17 120.0
C17 C18 H18 119.9
C19 C18 C17 120.1(7)
C19 C18 H18 119.9
C18 C19 H19 120.2
C18 C19 C20 119.7(7)
C20 C19 H19 120.2
C15 C20 C19 121.4(6)
C15 C20 H20 119.3
C19 C20 H20 119.3
C22 C21 C2 118.7(5)
C26 C21 C2 123.0(5)
C26 C21 C22 118.2(5)
C21 C22 H22 119.5
C21 C22 C23 121.0(5)
C23 C22 H22 119.5
C22 C23 H23 120.6
C24 C23 C22 118.7(5)
C24 C23 H23 120.6
C23 C24 Br1 118.6(4)
C23 C24 C25 122.3(5)
C25 C24 Br1 119.0(4)
C24 C25 H25 120.9
C24 C25 C26 118.1(5)
C26 C25 H25 120.9
C21 C26 H26 119.3
C25 C26 C21 121.5(5)
C25 C26 H26 119.3
C28 C27 C4 137.6(5)
C28 C27 C32 118.7(5)
C32 C27 C4 103.7(5)
C27 C28 H28 120.9
C29 C28 C27 118.2(6)
C29 C28 H28 120.9
C28 C29 H29 119.3
C28 C29 C30 121.5(6)
C30 C29 H29 119.3
C29 C30 H30 119.2
C31 C30 C29 121.6(6)
C31 C30 H30 119.2
C30 C31 H31 121.8
C32 C31 C30 116.3(6)
C32 C31 H31 121.8
C31 C32 C27 123.5(5)
C31 C32 O1 125.7(5)
O1 C32 C27 110.7(5)
C34 C33 C38 121.3(6)
C34 C33 S1 120.4(5)
C38 C33 S1 118.2(5)
C33 C34 H34 121.1
C33 C34 C35 117.9(7)
C35 C34 H34 121.1
C34 C35 H35 119.2
C36 C35 C34 121.6(7)
C36 C35 H35 119.2
C35 C36 C39 120.7(8)
C37 C36 C35 119.3(7)
C37 C36 C39 120.0(9)
C36 C37 H37 119.7
C36 C37 C38 120.6(7)
C38 C37 H37 119.7
C33 C38 C37 119.3(6)
C33 C38 H38 120.3
C37 C38 H38 120.3
C36 C39 H39A 109.5
C36 C39 H39B 109.5
C36 C39 H39C 109.5
H39A C39 H39B 109.5
H39A C39 H39C 109.5
H39B C39 H39C 109.5
C4 N1 S1 114.4(4)
C5 N1 C4 118.1(4)
C5 N1 S1 119.6(4)
C12 N2 C14 124.4(5)
C13 N2 C12 111.6(5)
C13 N2 C14 123.9(5)
C3 O1 C32 106.2(4)
N1 S1 C33 103.7(2)
O2 S1 C33 108.5(3)
O2 S1 N1 104.4(2)
O3 S1 C33 111.3(3)
O3 S1 N1 107.9(2)
O3 S1 O2 119.7(3)
C6A C1A C2A 113.8(4)
C6A C1A C13A 104.0(4)
C7A C1A C2A 109.4(5)
C7A C1A C6A 114.1(5)
C7A C1A C13A 101.4(5)
C13A C1A C2A 113.3(5)
C1A C2A H2A 104.6
C3A C2A C1A 111.5(4)
C3A C2A H2A 104.6
C3A C2A C21A 118.7(5)
C21A C2A C1A 111.4(5)
C21A C2A H2A 104.6
C4A C3A C2A 129.5(5)
C4A C3A O1A 110.6(5)
O1A C3A C2A 119.9(5)
C3A C4A C27A 108.1(5)
C3A C4A N1A 123.1(5)
N1A C4A C27A 128.5(5)
N1A C5A C6A 116.2(5)
O4A C5A C6A 122.4(6)
O4A C5A N1A 121.5(6)
C1A C6A H6AA 109.0
C1A C6A H6AB 109.0
C5A C6A C1A 112.9(5)
C5A C6A H6AA 109.0
C5A C6A H6AB 109.0
H6AA C6A H6AB 107.8
C8A C7A C1A 131.1(5)
C8A C7A C12A 119.7(5)
C12A C7A C1A 108.9(5)
C7A C8A H8A 120.3
C7A C8A C9A 119.5(6)
C9A C8A H8A 120.3
C8A C9A H9A 120.1
C10A C9A C8A 119.8(6)
C10A C9A H9A 120.1
C9A C10A H10A 118.8
C9A C10A C11A 122.4(6)
C11A C10A H10A 118.8
C10A C11A H11A 121.5
C12A C11A C10A 117.0(6)
C12A C11A H11A 121.5
C7A C12A N2A 109.1(5)
C11A C12A C7A 121.6(6)
C11A C12A N2A 129.2(6)
N2A C13A C1A 108.0(5)
O5A C13A C1A 124.2(6)
O5A C13A N2A 127.7(6)
H14C C14A H14D 107.5
C15A C14A H14C 108.4
C15A C14A H14D 108.4
N2A C14A H14C 108.4
N2A C14A H14D 108.4
N2A C14A C15A 115.6(5)
C16A C15A C14A 118.7(6)
C16A C15A C20A 119.3(7)
C20A C15A C14A 122.0(6)
C15A C16A H16A 119.7
C15A C16A C17A 120.6(7)
C17A C16A H16A 119.7
C16A C17A H17A 120.0
C18A C17A C16A 120.1(8)
C18A C17A H17A 120.0
C17A C18A H18A 119.9
C17A C18A C19A 120.2(8)
C19A C18A H18A 119.9
C18A C19A H19A 120.3
C20A C19A C18A 119.4(8)
C20A C19A H19A 120.3
C15A C20A C19A 120.5(7)
C15A C20A H20A 119.7
C19A C20A H20A 119.7
C22A C21A C2A 118.3(5)
C22A C21A C26A 118.5(5)
C26A C21A C2A 123.1(5)
C21A C22A H22A 119.2
C23A C22A C21A 121.6(6)
C23A C22A H22A 119.2
C22A C23A H23A 120.6
C24A C23A C22A 118.8(6)
C24A C23A H23A 120.6
C23A C24A Br1A 120.1(5)
C25A C24A Br1A 119.4(5)
C25A C24A C23A 120.5(6)
C24A C25A H25A 119.6
C24A C25A C26A 120.7(6)
C26A C25A H25A 119.6
C21A C26A H26A 120.1
C25A C26A C21A 119.8(6)
C25A C26A H26A 120.1
C28A C27A C4A 137.1(6)
C32A C27A C4A 104.4(5)
C32A C27A C28A 118.5(5)
C27A C28A H28A 120.8
C29A C28A C27A 118.5(6)
C29A C28A H28A 120.8
C28A C29A H29A 119.7
C28A C29A C30A 120.7(6)
C30A C29A H29A 119.7
C29A C30A H30A 119.3
C31A C30A C29A 121.5(6)
C31A C30A H30A 119.3
C30A C31A H31A 122.0
C32A C31A C30A 115.9(6)
C32A C31A H31A 122.0
C27A C32A O1A 110.9(5)
C31A C32A C27A 124.9(6)
C31A C32A O1A 124.2(6)
C34A C33A S1A 121.8(5)
C38A C33A C34A 121.2(6)
C38A C33A S1A 117.0(5)
C33A C34A H34A 120.8
C35A C34A C33A 118.5(6)
C35A C34A H34A 120.8
C34A C35A H35A 118.8
C34A C35A C36A 122.4(6)
C36A C35A H35A 118.8
C35A C36A C37A 117.9(6)
C35A C36A C39A 122.3(7)
C37A C36A C39A 119.8(7)
C36A C37A H37A 119.4
C36A C37A C38A 121.1(6)
C38A C37A H37A 119.4
C33A C38A C37A 118.9(6)
C33A C38A H38A 120.5
C37A C38A H38A 120.5
C36A C39A H39D 109.5
C36A C39A H39E 109.5
C36A C39A H39F 109.5
H39D C39A H39E 109.5
H39D C39A H39F 109.5
H39E C39A H39F 109.5
C4A N1A S1A 118.0(4)
C5A N1A C4A 121.2(5)
C5A N1A S1A 117.4(4)
C12A N2A C14A 125.0(5)
C13A N2A C12A 112.1(5)
C13A N2A C14A 122.8(5)
C3A O1A C32A 106.0(4)
N1A S1A C33A 101.6(3)
O2A S1A C33A 109.3(3)
O2A S1A N1A 104.1(2)
O3A S1A C33A 111.6(3)
O3A S1A N1A 107.5(3)
O3A S1A O2A 120.6(3)

loop_
_geom_bond_atom_site_label_1
_geom_bond_atom_site_label_2
_geom_bond_distance
Br1 C24 1.906(6)
C1 C2 1.569(7)
C1 C6 1.566(7)
C1 C7 1.497(7)
C1 C13 1.550(8)
C2 H2 1.0000
C2 C3 1.498(7)
C2 C21 1.520(7)
C3 C4 1.357(7)
C3 O1 1.371(6)
C4 C27 1.448(7)
C4 N1 1.433(7)
C5 C6 1.508(8)
C5 N1 1.429(7)
C5 O4 1.209(6)
C6 H6A 0.9900
C6 H6B 0.9900
C7 C8 1.381(8)
C7 C12 1.417(8)
C8 H8 0.9500
C8 C9 1.385(8)
C9 H9 0.9500
C9 C10 1.387(8)
C10 H10 0.9500
C10 C11 1.387(8)
C11 H11 0.9500
C11 C12 1.372(8)
C12 N2 1.407(7)
C13 N2 1.366(7)
C13 O5 1.220(6)
C14 H14A 0.9900
C14 H14B 0.9900
C14 C15 1.510(8)
C14 N2 1.458(7)
C15 C16 1.387(8)
C15 C20 1.385(8)
C16 H16 0.9500
C16 C17 1.388(9)
C17 H17 0.9500
C17 C18 1.386(10)
C18 H18 0.9500
C18 C19 1.365(9)
C19 H19 0.9500
C19 C20 1.391(8)
C20 H20 0.9500
C21 C22 1.395(7)
C21 C26 1.394(7)
C22 H22 0.9500
C22 C23 1.399(8)
C23 H23 0.9500
C23 C24 1.364(8)
C24 C25 1.388(8)
C25 H25 0.9500
C25 C26 1.392(7)
C26 H26 0.9500
C27 C28 1.390(7)
C27 C32 1.418(7)
C28 H28 0.9500
C28 C29 1.375(8)
C29 H29 0.9500
C29 C30 1.407(8)
C30 H30 0.9500
C30 C31 1.376(8)
C31 H31 0.9500
C31 C32 1.374(7)
C32 O1 1.383(6)
C33 C34 1.379(8)
C33 C38 1.383(8)
C33 S1 1.761(6)
C34 H34 0.9500
C34 C35 1.395(9)
C35 H35 0.9500
C35 C36 1.377(10)
C36 C37 1.371(10)
C36 C39 1.520(10)
C37 H37 0.9500
C37 C38 1.387(9)
C38 H38 0.9500
C39 H39A 0.9800
C39 H39B 0.9800
C39 H39C 0.9800
N1 S1 1.708(5)
O2 S1 1.422(4)
O3 S1 1.421(4)
Br1A C24A 1.906(6)
C1A C2A 1.573(8)
C1A C6A 1.547(8)
C1A C7A 1.519(8)
C1A C13A 1.557(8)
C2A H2A 1.0000
C2A C3A 1.498(8)
C2A C21A 1.519(8)
C3A C4A 1.352(7)
C3A O1A 1.378(7)
C4A C27A 1.445(8)
C4A N1A 1.436(7)
C5A C6A 1.506(8)
C5A N1A 1.413(7)
C5A O4A 1.210(7)
C6A H6AA 0.9900
C6A H6AB 0.9900
C7A C8A 1.377(8)
C7A C12A 1.405(8)
C8A H8A 0.9500
C8A C9A 1.391(8)
C9A H9A 0.9500
C9A C10A 1.377(8)
C10A H10A 0.9500
C10A C11A 1.389(9)
C11A H11A 0.9500
C11A C12A 1.383(8)
C12A N2A 1.407(7)
C13A N2A 1.357(7)
C13A O5A 1.212(7)
C14A H14C 0.9900
C14A H14D 0.9900
C14A C15A 1.522(9)
C14A N2A 1.452(7)
C15A C16A 1.377(9)
C15A C20A 1.380(8)
C16A H16A 0.9500
C16A C17A 1.380(10)
C17A H17A 0.9500
C17A C18A 1.368(11)
C18A H18A 0.9500
C18A C19A 1.386(10)
C19A H19A 0.9500
C19A C20A 1.384(9)
C20A H20A 0.9500
C21A C22A 1.387(8)
C21A C26A 1.391(8)
C22A H22A 0.9500
C22A C23A 1.387(8)
C23A H23A 0.9500
C23A C24A 1.374(8)
C24A C25A 1.373(8)
C25A H25A 0.9500
C25A C26A 1.384(8)
C26A H26A 0.9500
C27A C28A 1.390(7)
C27A C32A 1.386(8)
C28A H28A 0.9500
C28A C29A 1.386(8)
C29A H29A 0.9500
C29A C30A 1.413(9)
C30A H30A 0.9500
C30A C31A 1.375(9)
C31A H31A 0.9500
C31A C32A 1.375(8)
C32A O1A 1.391(7)
C33A C34A 1.382(8)
C33A C38A 1.377(8)
C33A S1A 1.756(6)
C34A H34A 0.9500
C34A C35A 1.375(8)
C35A H35A 0.9500
C35A C36A 1.381(9)
C36A C37A 1.388(9)
C36A C39A 1.507(9)
C37A H37A 0.9500
C37A C38A 1.390(8)
C38A H38A 0.9500
C39A H39D 0.9800
C39A H39E 0.9800
C39A H39F 0.9800
N1A S1A 1.720(5)
O2A S1A 1.428(4)
O3A S1A 1.423(4)

loop_
_geom_torsion_atom_site_label_1
_geom_torsion_atom_site_label_2
_geom_torsion_atom_site_label_3
_geom_torsion_atom_site_label_4
_geom_torsion
Br1 C24 C25 C26 -175.5(4)
C1 C2 C3 C4 65.9(7)
C1 C2 C3 O1 -105.1(6)
C1 C2 C21 C22 -106.6(6)
C1 C2 C21 C26 74.6(7)
C1 C7 C8 C9 -179.9(6)
C1 C7 C12 C11 -178.8(6)
C1 C7 C12 N2 0.3(6)
C1 C13 N2 C12 -3.9(6)
C1 C13 N2 C14 174.0(5)
C2 C1 C6 C5 -40.0(6)
C2 C1 C7 C8 55.3(8)
C2 C1 C7 C12 -124.1(5)
C2 C1 C13 N2 124.3(5)
C2 C1 C13 O5 -58.7(7)
C2 C3 C4 C27 -169.7(5)
C2 C3 C4 N1 6.8(9)
C2 C3 O1 C32 171.9(5)
C2 C21 C22 C23 -175.7(5)
C2 C21 C26 C25 176.1(5)
C3 C2 C21 C22 124.0(5)
C3 C2 C21 C26 -54.8(7)
C3 C4 C27 C28 176.5(6)
C3 C4 C27 C32 -2.8(6)
C3 C4 N1 C5 -39.0(7)
C3 C4 N1 S1 110.0(5)
C4 C3 O1 C32 -0.3(6)
C4 C27 C28 C29 179.3(6)
C4 C27 C32 C31 -177.4(5)
C4 C27 C32 O1 2.6(6)
C4 N1 S1 C33 -79.5(4)
C4 N1 S1 O2 34.0(4)
C4 N1 S1 O3 162.4(4)
C5 N1 S1 C33 69.0(4)
C5 N1 S1 O2 -177.4(4)
C5 N1 S1 O3 -49.0(5)
C6 C1 C2 C3 -44.1(6)
C6 C1 C2 C21 -175.9(4)
C6 C1 C7 C8 -69.6(8)
C6 C1 C7 C12 111.1(5)
C6 C1 C13 N2 -115.3(5)
C6 C1 C13 O5 61.7(7)
C6 C5 N1 C4 -24.7(7)
C6 C5 N1 S1 -172.1(4)
C7 C1 C2 C3 -170.8(5)
C7 C1 C2 C21 57.3(6)
C7 C1 C6 C5 85.7(6)
C7 C1 C13 N2 3.8(6)
C7 C1 C13 O5 -179.2(5)
C7 C8 C9 C10 -0.2(9)
C7 C12 N2 C13 2.3(6)
C7 C12 N2 C14 -175.6(5)
C8 C7 C12 C11 1.7(9)
C8 C7 C12 N2 -179.1(5)
C8 C9 C10 C11 0.1(10)
C9 C10 C11 C12 1.0(10)
C10 C11 C12 C7 -1.9(9)
C10 C11 C12 N2 179.1(6)
C11 C12 N2 C13 -178.6(6)
C11 C12 N2 C14 3.5(9)
C12 C7 C8 C9 -0.6(9)
C13 C1 C2 C3 73.8(6)
C13 C1 C2 C21 -58.0(6)
C13 C1 C6 C5 -162.5(5)
C13 C1 C7 C8 176.9(6)
C13 C1 C7 C12 -2.5(6)
C14 C15 C16 C17 176.7(5)
C14 C15 C20 C19 -177.7(6)
C15 C14 N2 C12 -67.2(7)
C15 C14 N2 C13 115.2(6)
C15 C16 C17 C18 2.4(10)
C16 C15 C20 C19 0.8(9)
C16 C17 C18 C19 -1.9(10)
C17 C18 C19 C20 1.0(11)
C18 C19 C20 C15 -0.4(10)
C20 C15 C16 C17 -1.8(9)
C21 C2 C3 C4 -162.1(5)
C21 C2 C3 O1 26.9(7)
C21 C22 C23 C24 -1.0(9)
C22 C21 C26 C25 -2.7(8)
C22 C23 C24 Br1 176.0(4)
C22 C23 C24 C25 -1.7(9)
C23 C24 C25 C26 2.1(9)
C24 C25 C26 C21 0.2(8)
C26 C21 C22 C23 3.2(8)
C27 C4 N1 C5 136.7(6)
C27 C4 N1 S1 -74.3(6)
C27 C28 C29 C30 -1.0(9)
C27 C32 O1 C3 -1.5(6)
C28 C27 C32 C31 3.2(9)
C28 C27 C32 O1 -176.8(5)
C28 C29 C30 C31 2.1(9)
C29 C30 C31 C32 -0.5(9)
C30 C31 C32 C27 -2.1(8)
C30 C31 C32 O1 177.9(5)
C31 C32 O1 C3 178.5(5)
C32 C27 C28 C29 -1.5(8)
C33 C34 C35 C36 -0.6(10)
C34 C33 C38 C37 1.6(9)
C34 C33 S1 N1 -92.9(5)
C34 C33 S1 O2 156.6(5)
C34 C33 S1 O3 22.8(6)
C34 C35 C36 C37 1.7(11)
C34 C35 C36 C39 -179.6(7)
C35 C36 C37 C38 -1.2(11)
C36 C37 C38 C33 -0.5(10)
C38 C33 C34 C35 -1.1(9)
C38 C33 S1 N1 85.6(5)
C38 C33 S1 O2 -24.9(5)
C38 C33 S1 O3 -158.7(4)
C39 C36 C37 C38 -179.9(6)
N1 C4 C27 C28 0.3(11)
N1 C4 C27 C32 -178.9(5)
N1 C5 C6 C1 89.2(6)
N2 C14 C15 C16 131.3(6)
N2 C14 C15 C20 -50.2(7)
O1 C3 C4 C27 2.0(6)
O1 C3 C4 N1 178.5(4)
O4 C5 C6 C1 -89.9(7)
O4 C5 N1 C4 154.4(5)
O4 C5 N1 S1 7.0(7)
O5 C13 N2 C12 179.2(5)
O5 C13 N2 C14 -2.9(9)
S1 C33 C34 C35 177.4(5)
S1 C33 C38 C37 -176.9(5)
Br1A C24A C25A C26A 179.6(5)
C1A C2A C3A C4A 61.4(8)
C1A C2A C3A O1A -119.1(6)
C1A C2A C21A C22A -86.1(6)
C1A C2A C21A C26A 89.2(6)
C1A C7A C8A C9A -171.9(6)
C1A C7A C12A C11A 174.2(5)
C1A C7A C12A N2A -1.8(7)
C1A C13A N2A C12A -7.7(7)
C1A C13A N2A C14A 168.4(5)
C2A C1A C6A C5A -55.4(7)
C2A C1A C7A C8A 51.3(8)
C2A C1A C7A C12A -122.4(5)
C2A C1A C13A N2A 123.2(5)
C2A C1A C13A O5A -60.0(8)
C2A C3A C4A C27A 179.4(5)
C2A C3A C4A N1A -5.6(10)
C2A C3A O1A C32A -178.9(5)
C2A C21A C22A C23A 173.5(5)
C2A C21A C26A C25A -175.8(5)
C3A C2A C21A C22A 142.4(6)
C3A C2A C21A C26A -42.2(8)
C3A C4A C27A C28A -177.6(7)
C3A C4A C27A C32A -0.4(7)
C3A C4A N1A C5A -38.2(8)
C3A C4A N1A S1A 120.3(5)
C4A C3A O1A C32A 0.7(6)
C4A C27A C28A C29A -179.4(7)
C4A C27A C32A C31A -179.4(6)
C4A C27A C32A O1A 0.9(7)
C4A N1A S1A C33A -92.7(4)
C4A N1A S1A O2A 20.8(5)
C4A N1A S1A O3A 149.9(4)
C5A N1A S1A C33A 66.5(5)
C5A N1A S1A O2A -179.9(4)
C5A N1A S1A O3A -50.8(5)
C6A C1A C2A C3A -24.1(7)
C6A C1A C2A C21A -159.1(5)
C6A C1A C7A C8A -77.5(8)
C6A C1A C7A C12A 108.7(5)
C6A C1A C13A N2A -112.6(5)
C6A C1A C13A O5A 64.1(8)
C6A C5A N1A C4A -11.6(7)
C6A C5A N1A S1A -170.1(4)
C7A C1A C2A C3A -153.0(5)
C7A C1A C2A C21A 71.9(6)
C7A C1A C6A C5A 71.2(6)
C7A C1A C13A N2A 6.0(6)
C7A C1A C13A O5A -177.2(6)
C7A C8A C9A C10A -1.9(9)
C7A C12A N2A C13A 6.2(7)
C7A C12A N2A C14A -169.9(5)
C8A C7A C12A C11A -0.3(9)
C8A C7A C12A N2A -176.4(5)
C8A C9A C10A C11A 1.7(10)
C9A C10A C11A C12A -0.8(10)
C10A C11A C12A C7A 0.1(9)
C10A C11A C12A N2A 175.3(6)
C11A C12A N2A C13A -169.5(6)
C11A C12A N2A C14A 14.4(10)
C12A C7A C8A C9A 1.2(9)
C13A C1A C2A C3A 94.6(6)
C13A C1A C2A C21A -40.5(6)
C13A C1A C6A C5A -179.2(5)
C13A C1A C7A C8A 171.3(6)
C13A C1A C7A C12A -2.4(6)
C14A C15A C16A C17A 176.8(7)
C14A C15A C20A C19A -176.6(6)
C15A C14A N2A C12A -74.1(8)
C15A C14A N2A C13A 110.2(7)
C15A C16A C17A C18A 0.5(13)
C16A C15A C20A C19A 0.8(10)
C16A C17A C18A C19A -0.5(14)
C17A C18A C19A C20A 0.7(13)
C18A C19A C20A C15A -0.8(11)
C20A C15A C16A C17A -0.6(11)
C21A C2A C3A C4A -167.2(6)
C21A C2A C3A O1A 12.3(8)
C21A C22A C23A C24A 3.1(9)
C22A C21A C26A C25A -0.4(9)
C22A C23A C24A Br1A 177.9(4)
C22A C23A C24A C25A -1.7(9)
C23A C24A C25A C26A -0.8(9)
C24A C25A C26A C21A 1.8(9)
C26A C21A C22A C23A -2.1(9)
C27A C4A N1A C5A 135.8(6)
C27A C4A N1A S1A -65.8(7)
C27A C28A C29A C30A -2.9(10)
C27A C32A O1A C3A -1.0(7)
C28A C27A C32A C31A -1.6(10)
C28A C27A C32A O1A 178.7(5)
C28A C29A C30A C31A -0.2(11)
C29A C30A C31A C32A 2.2(11)
C30A C31A C32A C27A -1.4(11)
C30A C31A C32A O1A 178.2(6)
C31A C32A O1A C3A 179.3(6)
C32A C27A C28A C29A 3.7(9)
C33A C34A C35A C36A -0.2(10)
C34A C33A C38A C37A 1.6(9)
C34A C33A S1A N1A -98.9(5)
C34A C33A S1A O2A 151.5(5)
C34A C33A S1A O3A 15.5(6)
C34A C35A C36A C37A 1.0(10)
C34A C35A C36A C39A -178.4(6)
C35A C36A C37A C38A -0.5(10)
C36A C37A C38A C33A -0.8(10)
C38A C33A C34A C35A -1.2(9)
C38A C33A S1A N1A 80.2(5)
C38A C33A S1A O2A -29.5(6)
C38A C33A S1A O3A -165.5(5)
C39A C36A C37A C38A 178.9(7)
N1A C4A C27A C28A 7.7(11)
N1A C4A C27A C32A -175.1(6)
N1A C5A C6A C1A 81.7(6)
N2A C14A C15A C16A 159.9(6)
N2A C14A C15A C20A -22.7(9)
O1A C3A C4A C27A -0.2(7)
O1A C3A C4A N1A 174.8(5)
O4A C5A C6A C1A -96.4(7)
O4A C5A N1A C4A 166.5(5)
O4A C5A N1A S1A 8.0(8)
O5A C13A N2A C12A 175.7(6)
O5A C13A N2A C14A -8.2(10)
S1A C33A C34A C35A 177.8(5)
S1A C33A C38A C37A -177.4(5)
